data_7120068
loop_
_publ_author_name
'Ito, Suguru'
'Ikeda, Kengo'
'Nakanishi, Shoma'
'Imai, Yoshitane'
'Asami, Masatoshi'

_publ_section_title
;
 Concentration-dependent circularly polarized luminescence (CPL) of chiral
 N,N&#x2019;-dipyrenyldiamines: sign-inverted CPL switching between the
 monomer and excimer region under retention of the monomer emission for
 the photoluminescence
;
_journal_name_full 'Chem. Commun.'
_journal_paper_doi 10.1039/C7CC01351E
_journal_year 2017
_chemical_absolute_configuration 'CHOOSE rm ad rmad syn or unk'
_chemical_formula_moiety 'C50 H38 N2 O'
_chemical_formula_sum 'C50 H38 N2 O'
_chemical_formula_weight 682.86
_chemical_melting_point 509.9(5)
_chemical_name_systematic (S,S)-4,6-Bis(1-(pyren-1-ylamino)propyl)dibenzo[b,d]furan
_space_group_crystal_system orthorhombic
_space_group_IT_number 19
_space_group_name_Hall 'P 2ac 2ab'
_space_group_name_H-M_alt 'P 21 21 21'
_symmetry_space_group_name_Hall 'P 2ac 2ab'
_symmetry_space_group_name_H-M 'P 21 21 21'
_atom_sites_solution_hydrogens geom
_atom_sites_solution_primary direct
_atom_sites_solution_secondary difmap
_audit_update_record
;
2017-02-06 deposited with the CCDC.
2017-04-19 downloaded from the CCDC.
;
_cell_angle_alpha 90.0000
_cell_angle_beta 90.0000
_cell_angle_gamma 90.0000
_cell_formula_units_Z 4
_cell_length_a 10.136(3)
_cell_length_b 11.918(4)
_cell_length_c 29.359(8)
_cell_measurement_reflns_used 5317
_cell_measurement_temperature 223
_cell_measurement_theta_max 30.57
_cell_measurement_theta_min 1.71
_cell_volume 3546.6(19)
_computing_cell_refinement CrystalClear
_computing_data_collection 'CrystalClear (Rigaku Inc., 2007)'
_computing_data_reduction CrystalClear
_computing_molecular_graphics 'CrystalStructure 4.2.1'
_computing_publication_material 'CrystalStructure 4.2.1 (Rigaku, 2016)'
_computing_structure_refinement 'SHELXL Version 2014/7 (Sheldrick, 2008)'
_computing_structure_solution 'SIR2011 (Burla, et al., 2012)'
_diffrn_ambient_temperature 223
_diffrn_detector_area_resol_mean 7.314
_diffrn_measured_fraction_theta_full 0.996
_diffrn_measured_fraction_theta_max 0.997
_diffrn_measurement_device_type 'Rigaku Mercury70'
_diffrn_measurement_method \w
_diffrn_radiation_type 'Mo K\a'
_diffrn_radiation_wavelength 0.71075
_diffrn_reflns_av_R_equivalents 0.1129
_diffrn_reflns_Laue_measured_fraction_full 0.996
_diffrn_reflns_Laue_measured_fraction_max 0.997
_diffrn_reflns_limit_h_max 12
_diffrn_reflns_limit_h_min -13
_diffrn_reflns_limit_k_max 15
_diffrn_reflns_limit_k_min -12
_diffrn_reflns_limit_l_max 26
_diffrn_reflns_limit_l_min -38
_diffrn_reflns_number 28325
_diffrn_reflns_point_group_measured_fraction_full 0.997
_diffrn_reflns_point_group_measured_fraction_max 0.998
_diffrn_reflns_theta_full 25.242
_diffrn_reflns_theta_max 27.497
_diffrn_reflns_theta_min 3.260
_diffrn_standards_number 0
_exptl_absorpt_coefficient_mu 0.076
_exptl_absorpt_correction_T_max 0.992
_exptl_absorpt_correction_T_min 0.976
_exptl_absorpt_correction_type numerical
_exptl_absorpt_process_details 'NUMABS (Rigaku, 1999)'
_exptl_crystal_colour colorless
_exptl_crystal_density_diffrn 1.279
_exptl_crystal_density_method 'not measured'
_exptl_crystal_description prism
_exptl_crystal_F_000 1440.00
_exptl_crystal_preparation ', Luminescent'
_exptl_crystal_recrystallization_method 'Re-crystallisation from solvent: hexane/diethyl ether'
_exptl_crystal_size_max 0.300
_exptl_crystal_size_mid 0.300
_exptl_crystal_size_min 0.100
_refine_diff_density_max 0.18
_refine_diff_density_min -0.19
_refine_ls_abs_structure_details
;
 Flack x determined using 910 quotients [(I+)-(I-)]/[(I+)+(I-)]
 (Parsons, Flack and Wagner, Acta Cryst. B69 (2013) 249-259).
;
_refine_ls_abs_structure_Flack -1.0(10)
_refine_ls_extinction_method none
_refine_ls_goodness_of_fit_ref 1.064
_refine_ls_hydrogen_treatment mixed
_refine_ls_number_parameters 486
_refine_ls_number_reflns 8126
_refine_ls_number_restraints 0
_refine_ls_R_factor_all 0.1874
_refine_ls_R_factor_gt 0.1004
_refine_ls_shift/su_max 0.000
_refine_ls_structure_factor_coef Fsqd
_refine_ls_weighting_details 'w = 1/[\s^2^(Fo^2^)+(0.0521P)^2^+0.8377P] where P=(Fo^2^+2Fc^2^)/3'
_refine_ls_weighting_scheme calc
_refine_ls_wR_factor_gt 0.1714
_refine_ls_wR_factor_ref 0.2128
_reflns_Friedel_coverage 0.785
_reflns_Friedel_fraction_full 0.999
_reflns_Friedel_fraction_max 0.999
_reflns_number_gt 4068
_reflns_number_total 8126
_reflns_threshold_expression F^2^>2.0\s(F^2^)
_cod_data_source_file c7cc01351e2.cif
_cod_data_source_block ike401
_cod_depositor_comments
;
The following automatic conversions were performed:

'_chemical_melting_point' value '509.45-510.45' was changed to
'509.9(5)' - the average value was taken and precision was estimated.

Automatic conversion script
Id: cif_fix_values 4973 2017-02-22 13:04:09Z antanas 
;
_cod_original_cell_volume 3546.4(18)
_cod_database_code 7120068

loop_
_space_group_symop_id
_space_group_symop_operation_xyz
1 +X,+Y,+Z
2 1/2-X,-Y,1/2+Z
3 1/2+X,1/2-Y,-Z
4 -X,1/2+Y,1/2-Z

loop_
_atom_site_label
_atom_site_type_symbol
_atom_site_fract_x
_atom_site_fract_y
_atom_site_fract_z
_atom_site_U_iso_or_equiv
_atom_site_adp_type
_atom_site_occupancy
_atom_site_site_symmetry_order
_atom_site_calc_flag
_atom_site_refinement_flags_posn
_atom_site_refinement_flags_adp
O1 O 0.3278(4) 0.0690(4) 0.95211(13) 0.0474(12) Uani 1 1 d . .
N1 N 0.2115(6) -0.1215(5) 0.99990(18) 0.0536(16) Uani 1 1 d . .
H1 H 0.307(7) -0.120(6) 1.001(2) 0.06(2) Uiso 1 1 d . .
N2 N 0.7250(7) 0.0242(6) 0.8968(2) 0.0595(18) Uani 1 1 d . .
H2 H 0.788(7) 0.055(7) 0.909(2) 0.06(3) Uiso 1 1 d . .
C1 C 0.2006(7) 0.1116(6) 0.9599(2) 0.0499(18) Uani 1 1 d . .
C2 C 0.1162(7) 0.0692(6) 0.9923(2) 0.0497(18) Uani 1 1 d . .
C3 C -0.0034(7) 0.1257(7) 0.9944(2) 0.0549(19) Uani 1 1 d . .
H3 H -0.0660 0.1024 1.0160 0.066 Uiso 1 1 calc R U
C4 C -0.0351(7) 0.2149(7) 0.9660(2) 0.062(2) Uani 1 1 d . .
H4 H -0.1179 0.2497 0.9689 0.074 Uiso 1 1 calc R U
C5 C 0.0520(7) 0.2536(7) 0.9335(2) 0.057(2) Uani 1 1 d . .
H5 H 0.0296 0.3130 0.9139 0.069 Uiso 1 1 calc R U
C6 C 0.1750(7) 0.2010(6) 0.9309(2) 0.0479(17) Uani 1 1 d . .
C7 C 0.2906(7) 0.2141(6) 0.9020(2) 0.0480(17) Uani 1 1 d . .
C8 C 0.3273(8) 0.2841(7) 0.8663(2) 0.062(2) Uani 1 1 d . .
H8 H 0.2713 0.3416 0.8560 0.074 Uiso 1 1 calc R U
C9 C 0.4480(8) 0.2660(8) 0.8468(2) 0.071(3) Uani 1 1 d . .
H9 H 0.4725 0.3101 0.8216 0.085 Uiso 1 1 calc R U
C10 C 0.5351(8) 0.1859(7) 0.8623(2) 0.064(2) Uani 1 1 d . .
H10 H 0.6165 0.1773 0.8473 0.077 Uiso 1 1 calc R U
C11 C 0.5063(7) 0.1173(6) 0.8993(2) 0.0506(18) Uani 1 1 d . .
C12 C 0.3798(7) 0.1337(6) 0.91670(19) 0.0456(17) Uani 1 1 d . .
C13 C 0.1512(8) -0.0264(6) 1.0236(2) 0.0541(19) Uani 1 1 d . .
H13 H 0.0691 -0.0530 1.0383 0.065 Uiso 1 1 calc R U
C14 C 0.2480(9) 0.0089(8) 1.0612(2) 0.073(2) Uani 1 1 d . .
H14A H 0.2723 -0.0575 1.0790 0.087 Uiso 1 1 calc R U
H14B H 0.3286 0.0379 1.0469 0.087 Uiso 1 1 calc R U
C15 C 0.1947(10) 0.0958(8) 1.0926(3) 0.093(3) Uani 1 1 d . .
H15A H 0.2606 0.1142 1.1154 0.111 Uiso 1 1 calc R U
H15B H 0.1725 0.1627 1.0754 0.111 Uiso 1 1 calc R U
H15C H 0.1162 0.0673 1.1075 0.111 Uiso 1 1 calc R U
C16 C 0.1537(7) -0.1770(6) 0.9633(2) 0.0489(17) Uani 1 1 d . .
C17 C 0.2317(7) -0.2334(6) 0.9311(2) 0.0474(17) Uani 1 1 d . .
C18 C 0.3723(8) -0.2342(6) 0.9322(2) 0.0547(19) Uani 1 1 d . .
H18 H 0.4158 -0.1957 0.9557 0.066 Uiso 1 1 calc R U
C19 C 0.4456(8) -0.2885(7) 0.9003(2) 0.064(2) Uani 1 1 d . .
H19 H 0.5380 -0.2878 0.9027 0.076 Uiso 1 1 calc R U
C20 C 0.3853(9) -0.3466(7) 0.8634(2) 0.064(2) Uani 1 1 d . .
C21 C 0.4611(10) -0.3998(7) 0.8289(3) 0.079(3) Uani 1 1 d . .
H21 H 0.5538 -0.3995 0.8301 0.094 Uiso 1 1 calc R U
C22 C 0.3952(13) -0.4519(8) 0.7934(3) 0.088(3) Uani 1 1 d . .
H22 H 0.4447 -0.4835 0.7696 0.106 Uiso 1 1 calc R U
C23 C 0.2611(14) -0.4589(8) 0.7919(3) 0.094(3) Uani 1 1 d . .
H23 H 0.2200 -0.4972 0.7677 0.113 Uiso 1 1 calc R U
C24 C 0.1841(11) -0.4092(7) 0.8261(3) 0.072(3) Uani 1 1 d . .
C25 C 0.0444(12) -0.4147(8) 0.8247(3) 0.084(3) Uani 1 1 d . .
H25 H 0.0036 -0.4555 0.8012 0.101 Uiso 1 1 calc R U
C26 C -0.0312(9) -0.3631(7) 0.8559(3) 0.072(3) Uani 1 1 d . .
H26 H -0.1235 -0.3684 0.8540 0.086 Uiso 1 1 calc R U
C27 C 0.0288(8) -0.2991(7) 0.8928(2) 0.0562(19) Uani 1 1 d . .
C28 C -0.0440(8) -0.2411(7) 0.9249(2) 0.060(2) Uani 1 1 d . .
H28 H -0.1366 -0.2432 0.9237 0.072 Uiso 1 1 calc R U
C29 C 0.0182(8) -0.1795(6) 0.9591(2) 0.058(2) Uani 1 1 d . .
H29 H -0.0336 -0.1388 0.9799 0.070 Uiso 1 1 calc R U
C30 C 0.1678(8) -0.2943(6) 0.8953(2) 0.0538(19) Uani 1 1 d . .
C31 C 0.2472(9) -0.3500(6) 0.8615(2) 0.060(2) Uani 1 1 d . .
C32 C 0.5978(7) 0.0335(6) 0.9208(2) 0.0495(18) Uani 1 1 d . .
H32 H 0.5544 -0.0408 0.9200 0.059 Uiso 1 1 calc R U
C33 C 0.6265(7) 0.0621(7) 0.9703(2) 0.057(2) Uani 1 1 d . .
H33A H 0.5446 0.0877 0.9847 0.069 Uiso 1 1 calc R U
H33B H 0.6893 0.1246 0.9712 0.069 Uiso 1 1 calc R U
C34 C 0.6826(8) -0.0350(7) 0.9982(2) 0.075(2) Uani 1 1 d . .
H34A H 0.6982 -0.0102 1.0292 0.090 Uiso 1 1 calc R U
H34B H 0.6202 -0.0967 0.9984 0.090 Uiso 1 1 calc R U
H34C H 0.7651 -0.0598 0.9848 0.090 Uiso 1 1 calc R U
C35 C 0.7472(7) -0.0424(6) 0.8588(2) 0.0494(18) Uani 1 1 d . .
C36 C 0.8769(6) -0.0533(6) 0.84144(19) 0.0420(16) Uani 1 1 d . .
C37 C 0.9886(7) -0.0019(6) 0.8618(2) 0.0499(18) Uani 1 1 d . .
H37 H 0.9766 0.0420 0.8881 0.060 Uiso 1 1 calc R U
C38 C 1.1129(7) -0.0139(6) 0.8445(2) 0.0551(19) Uani 1 1 d . .
H38 H 1.1838 0.0217 0.8592 0.066 Uiso 1 1 calc R U
C39 C 1.1379(7) -0.0788(6) 0.8047(2) 0.0540(19) Uani 1 1 d . .
C40 C 1.2632(8) -0.0925(8) 0.7859(3) 0.078(3) Uani 1 1 d . .
H40 H 1.3364 -0.0573 0.7994 0.094 Uiso 1 1 calc R U
C41 C 1.2801(11) -0.1581(10) 0.7472(3) 0.101(4) Uani 1 1 d . .
H41 H 1.3646 -0.1655 0.7343 0.121 Uiso 1 1 calc R U
C42 C 1.1760(10) -0.2120(9) 0.7277(3) 0.089(3) Uani 1 1 d . .
H42 H 1.1907 -0.2565 0.7017 0.107 Uiso 1 1 calc R U
C43 C 1.0482(9) -0.2032(7) 0.7449(2) 0.067(2) Uani 1 1 d . .
C44 C 0.9374(10) -0.2604(8) 0.7253(3) 0.080(3) Uani 1 1 d . .
H44 H 0.9497 -0.3042 0.6990 0.096 Uiso 1 1 calc R U
C45 C 0.8176(9) -0.2529(7) 0.7435(2) 0.069(2) Uani 1 1 d . .
H45 H 0.7482 -0.2952 0.7310 0.083 Uiso 1 1 calc R U
C46 C 0.7919(8) -0.1799(7) 0.7826(2) 0.055(2) Uani 1 1 d . .
C47 C 0.6665(8) -0.1657(6) 0.8003(2) 0.061(2) Uani 1 1 d . .
H47 H 0.5953 -0.2037 0.7867 0.073 Uiso 1 1 calc R U
C48 C 0.6431(7) -0.0971(6) 0.8373(2) 0.055(2) Uani 1 1 d . .
H48 H 0.5565 -0.0872 0.8480 0.066 Uiso 1 1 calc R U
C49 C 0.8985(7) -0.1230(6) 0.80317(19) 0.0465(17) Uani 1 1 d . .
C50 C 1.0284(8) -0.1339(6) 0.7841(2) 0.053(2) Uani 1 1 d . .

loop_
_atom_site_aniso_label
_atom_site_aniso_U_11
_atom_site_aniso_U_22
_atom_site_aniso_U_33
_atom_site_aniso_U_23
_atom_site_aniso_U_13
_atom_site_aniso_U_12
O1 0.046(3) 0.044(3) 0.053(2) 0.002(2) 0.008(2) 0.009(3)
N1 0.050(4) 0.054(4) 0.057(3) -0.001(3) -0.001(3) 0.000(4)
N2 0.041(4) 0.069(5) 0.068(4) -0.016(4) 0.008(3) -0.005(4)
C1 0.048(5) 0.050(5) 0.052(4) -0.011(3) -0.003(3) 0.000(4)
C2 0.046(4) 0.049(5) 0.054(4) -0.002(3) 0.012(3) -0.004(4)
C3 0.035(4) 0.063(5) 0.067(4) -0.008(4) 0.008(3) -0.005(4)
C4 0.045(5) 0.062(6) 0.079(5) -0.019(4) -0.002(4) 0.009(4)
C5 0.049(5) 0.056(5) 0.068(4) -0.007(4) -0.010(4) 0.006(4)
C6 0.046(4) 0.052(5) 0.046(3) 0.000(3) -0.002(3) -0.002(4)
C7 0.041(4) 0.046(5) 0.057(4) 0.007(3) -0.003(3) -0.002(4)
C8 0.066(6) 0.058(5) 0.060(4) 0.010(4) 0.000(4) -0.003(5)
C9 0.072(6) 0.083(7) 0.058(4) 0.025(4) 0.013(4) 0.007(5)
C10 0.064(5) 0.072(6) 0.056(4) 0.006(4) 0.013(4) -0.004(5)
C11 0.050(5) 0.056(5) 0.046(4) -0.003(3) 0.003(3) 0.003(4)
C12 0.050(4) 0.046(4) 0.041(3) 0.000(3) 0.001(3) -0.006(4)
C13 0.060(5) 0.045(4) 0.057(4) 0.002(3) 0.013(4) -0.001(4)
C14 0.098(7) 0.069(6) 0.051(4) -0.005(4) 0.007(4) 0.008(5)
C15 0.107(8) 0.088(8) 0.083(6) -0.009(5) 0.017(5) 0.000(6)
C16 0.049(5) 0.047(5) 0.050(4) 0.006(3) -0.001(3) -0.003(4)
C17 0.052(5) 0.040(4) 0.050(4) 0.011(3) 0.000(3) 0.005(4)
C18 0.058(5) 0.054(5) 0.052(4) 0.001(3) 0.003(3) 0.001(4)
C19 0.063(6) 0.056(5) 0.072(5) 0.008(4) 0.005(4) 0.009(4)
C20 0.079(6) 0.053(5) 0.059(4) 0.005(4) 0.013(4) 0.012(5)
C21 0.099(8) 0.055(6) 0.081(6) 0.004(5) 0.015(5) 0.011(5)
C22 0.135(10) 0.056(6) 0.074(6) -0.012(5) 0.013(6) 0.021(7)
C23 0.162(11) 0.055(6) 0.066(6) -0.012(4) -0.008(7) 0.005(8)
C24 0.111(8) 0.039(5) 0.068(5) 0.001(4) -0.004(5) 0.006(5)
C25 0.124(10) 0.056(6) 0.073(6) -0.011(5) -0.023(6) -0.007(6)
C26 0.080(7) 0.058(6) 0.077(6) 0.009(4) -0.018(5) -0.018(5)
C27 0.057(5) 0.046(5) 0.065(4) 0.010(4) -0.009(4) -0.012(4)
C28 0.043(4) 0.058(5) 0.080(5) 0.014(4) -0.004(4) -0.004(4)
C29 0.062(5) 0.047(5) 0.066(4) 0.007(4) 0.000(4) -0.002(4)
C30 0.072(5) 0.042(4) 0.048(4) 0.012(3) 0.000(4) -0.002(4)
C31 0.089(7) 0.041(5) 0.051(4) 0.002(3) -0.003(4) 0.006(4)
C32 0.040(4) 0.051(5) 0.058(4) -0.004(3) 0.007(3) 0.005(4)
C33 0.046(5) 0.065(6) 0.061(4) 0.007(4) 0.004(3) 0.009(4)
C34 0.073(6) 0.071(6) 0.081(5) 0.017(4) -0.006(5) 0.006(5)
C35 0.047(4) 0.050(5) 0.052(4) 0.000(3) 0.007(3) -0.005(4)
C36 0.040(4) 0.041(4) 0.045(3) -0.002(3) 0.001(3) 0.009(3)
C37 0.055(5) 0.054(5) 0.041(3) -0.003(3) 0.003(3) -0.004(4)
C38 0.046(4) 0.064(6) 0.055(4) -0.002(4) 0.003(4) -0.005(4)
C39 0.052(5) 0.055(5) 0.055(4) 0.000(4) 0.009(3) 0.001(4)
C40 0.059(6) 0.096(8) 0.080(5) 0.004(5) 0.022(4) 0.008(5)
C41 0.081(8) 0.129(11) 0.093(7) -0.014(6) 0.038(6) 0.016(7)
C42 0.090(8) 0.114(9) 0.064(5) -0.012(5) 0.027(5) 0.029(7)
C43 0.083(7) 0.064(6) 0.053(4) -0.004(4) 0.008(4) 0.015(5)
C44 0.108(8) 0.069(7) 0.064(5) -0.024(4) 0.003(5) 0.013(6)
C45 0.087(7) 0.064(6) 0.056(4) -0.020(4) -0.015(4) 0.003(5)
C46 0.061(5) 0.054(5) 0.051(4) 0.004(3) -0.005(4) 0.003(4)
C47 0.064(6) 0.062(6) 0.056(4) 0.003(4) -0.016(4) -0.010(5)
C48 0.038(4) 0.068(6) 0.059(4) 0.004(4) 0.002(3) -0.001(4)
C49 0.058(5) 0.047(4) 0.035(3) 0.005(3) -0.001(3) -0.001(4)
C50 0.071(5) 0.049(5) 0.040(3) 0.003(3) 0.013(3) 0.006(4)

loop_
_atom_type_symbol
_atom_type_description
_atom_type_scat_dispersion_real
_atom_type_scat_dispersion_imag
_atom_type_scat_source
C C 0.0033 0.0016
;
International Tables for Crystallography
(Vol. C, Tables 4.2.6.8 and 6.1.1.4)
;
H H 0.0000 0.0000
;
International Tables for Crystallography
(Vol. C, Table 6.1.1.4)
;
N N 0.0061 0.0033
;
International Tables for Crystallography
(Vol. C, Tables 4.2.6.8 and 6.1.1.4)
;
O O 0.0106 0.0060
;
International Tables for Crystallography
(Vol. C, Tables 4.2.6.8 and 6.1.1.4)
;

loop_
_geom_angle_atom_site_label_1
_geom_angle_atom_site_label_2
_geom_angle_atom_site_label_3
_geom_angle
C12 O1 C1 105.5(5)
C16 N1 C13 124.0(6)
C16 N1 H1 116(4)
C13 N1 H1 113(4)
C35 N2 C32 124.8(7)
C35 N2 H2 118(5)
C32 N2 H2 116(5)
C2 C1 C6 126.2(7)
C2 C1 O1 123.4(6)
C6 C1 O1 110.4(6)
C1 C2 C3 113.3(7)
C1 C2 C13 123.6(7)
C3 C2 C13 123.1(6)
C2 C3 C4 123.2(7)
C2 C3 H3 118.4
C4 C3 H3 118.4
C5 C4 C3 121.5(7)
C5 C4 H4 119.2
C3 C4 H4 119.2
C4 C5 C6 117.3(7)
C4 C5 H5 121.3
C6 C5 H5 121.3
C1 C6 C5 118.5(7)
C1 C6 C7 106.8(6)
C5 C6 C7 134.6(7)
C12 C7 C8 118.3(7)
C12 C7 C6 105.6(6)
C8 C7 C6 136.0(7)
C9 C8 C7 117.4(7)
C9 C8 H8 121.3
C7 C8 H8 121.3
C8 C9 C10 123.0(7)
C8 C9 H9 118.5
C10 C9 H9 118.5
C9 C10 C11 122.0(7)
C9 C10 H10 119.0
C11 C10 H10 119.0
C10 C11 C12 113.4(7)
C10 C11 C32 126.1(7)
C12 C11 C32 120.5(6)
C7 C12 C11 125.7(6)
C7 C12 O1 111.5(6)
C11 C12 O1 122.8(6)
N1 C13 C2 113.2(5)
N1 C13 C14 106.7(6)
C2 C13 C14 112.4(6)
N1 C13 H13 108.1
C2 C13 H13 108.1
C14 C13 H13 108.1
C15 C14 C13 113.8(8)
C15 C14 H14A 108.8
C13 C14 H14A 108.8
C15 C14 H14B 108.8
C13 C14 H14B 108.8
H14A C14 H14B 107.7
C14 C15 H15A 109.5
C14 C15 H15B 109.5
H15A C15 H15B 109.5
C14 C15 H15C 109.5
H15A C15 H15C 109.5
H15B C15 H15C 109.5
C29 C16 N1 119.8(7)
C29 C16 C17 119.4(7)
N1 C16 C17 120.7(7)
C16 C17 C18 123.5(7)
C16 C17 C30 118.8(7)
C18 C17 C30 117.7(6)
C19 C18 C17 122.4(7)
C19 C18 H18 118.8
C17 C18 H18 118.8
C18 C19 C20 121.4(8)
C18 C19 H19 119.3
C20 C19 H19 119.3
C31 C20 C21 120.0(8)
C31 C20 C19 118.2(7)
C21 C20 C19 121.8(9)
C22 C21 C20 118.4(9)
C22 C21 H21 120.8
C20 C21 H21 120.8
C23 C22 C21 122.3(9)
C23 C22 H22 118.8
C21 C22 H22 118.8
C22 C23 C24 120.3(10)
C22 C23 H23 119.9
C24 C23 H23 119.9
C23 C24 C31 119.2(10)
C23 C24 C25 120.9(9)
C31 C24 C25 119.9(8)
C26 C25 C24 121.8(9)
C26 C25 H25 119.1
C24 C25 H25 119.1
C25 C26 C27 120.6(9)
C25 C26 H26 119.7
C27 C26 H26 119.7
C28 C27 C30 118.3(7)
C28 C27 C26 123.1(8)
C30 C27 C26 118.5(8)
C27 C28 C29 121.0(7)
C27 C28 H28 119.5
C29 C28 H28 119.5
C16 C29 C28 121.6(7)
C16 C29 H29 119.2
C28 C29 H29 119.2
C27 C30 C17 120.7(7)
C27 C30 C31 120.1(7)
C17 C30 C31 119.2(7)
C20 C31 C24 119.8(8)
C20 C31 C30 121.1(7)
C24 C31 C30 119.1(8)
N2 C32 C11 112.9(6)
N2 C32 C33 107.9(6)
C11 C32 C33 111.8(6)
N2 C32 H32 108.0
C11 C32 H32 108.0
C33 C32 H32 108.0
C32 C33 C34 114.5(6)
C32 C33 H33A 108.6
C34 C33 H33A 108.6
C32 C33 H33B 108.6
C34 C33 H33B 108.6
H33A C33 H33B 107.6
C33 C34 H34A 109.5
C33 C34 H34B 109.5
H34A C34 H34B 109.5
C33 C34 H34C 109.5
H34A C34 H34C 109.5
H34B C34 H34C 109.5
N2 C35 C48 120.6(7)
N2 C35 C36 119.5(6)
C48 C35 C36 119.8(6)
C49 C36 C35 118.9(6)
C49 C36 C37 117.7(6)
C35 C36 C37 123.3(6)
C38 C37 C36 122.2(6)
C38 C37 H37 118.9
C36 C37 H37 118.9
C37 C38 C39 121.8(7)
C37 C38 H38 119.1
C39 C38 H38 119.1
C40 C39 C38 123.5(8)
C40 C39 C50 119.2(7)
C38 C39 C50 117.4(7)
C41 C40 C39 120.2(9)
C41 C40 H40 119.9
C39 C40 H40 119.9
C42 C41 C40 120.9(9)
C42 C41 H41 119.6
C40 C41 H41 119.6
C41 C42 C43 122.2(8)
C41 C42 H42 118.9
C43 C42 H42 118.9
C42 C43 C50 117.7(8)
C42 C43 C44 123.1(8)
C50 C43 C44 119.1(7)
C45 C44 C43 121.5(8)
C45 C44 H44 119.3
C43 C44 H44 119.3
C44 C45 C46 121.2(8)
C44 C45 H45 119.4
C46 C45 H45 119.4
C47 C46 C49 118.9(7)
C47 C46 C45 122.1(7)
C49 C46 C45 119.0(7)
C48 C47 C46 121.7(7)
C48 C47 H47 119.1
C46 C47 H47 119.1
C47 C48 C35 120.3(7)
C47 C48 H48 119.9
C35 C48 H48 119.9
C46 C49 C36 120.2(7)
C46 C49 C50 119.5(6)
C36 C49 C50 120.3(6)
C39 C50 C43 119.9(7)
C39 C50 C49 120.5(6)
C43 C50 C49 119.6(7)

loop_
_geom_bond_atom_site_label_1
_geom_bond_atom_site_label_2
_geom_bond_distance
O1 C12 1.398(7)
O1 C1 1.405(8)
N1 C16 1.392(8)
N1 C13 1.463(9)
N1 H1 0.97(7)
N2 C35 1.387(8)
N2 C32 1.473(8)
N2 H2 0.81(7)
C1 C2 1.376(9)
C1 C6 1.389(9)
C2 C3 1.388(9)
C2 C13 1.505(9)
C3 C4 1.390(10)
C3 H3 0.9400
C4 C5 1.379(10)
C4 H4 0.9400
C5 C6 1.397(9)
C5 H5 0.9400
C6 C7 1.455(9)
C7 C12 1.386(9)
C7 C8 1.390(9)
C8 C9 1.368(10)
C8 H8 0.9400
C9 C10 1.377(10)
C9 H9 0.9400
C10 C11 1.391(9)
C10 H10 0.9400
C11 C12 1.394(9)
C11 C32 1.502(9)
C13 C14 1.536(10)
C13 H13 0.9900
C14 C15 1.488(10)
C14 H14A 0.9800
C14 H14B 0.9800
C15 H15A 0.9700
C15 H15B 0.9700
C15 H15C 0.9700
C16 C29 1.380(9)
C16 C17 1.402(9)
C17 C18 1.425(10)
C17 C30 1.432(9)
C18 C19 1.358(9)
C18 H18 0.9400
C19 C20 1.424(10)
C19 H19 0.9400
C20 C31 1.401(11)
C20 C21 1.420(10)
C21 C22 1.384(12)
C21 H21 0.9400
C22 C23 1.362(13)
C22 H22 0.9400
C23 C24 1.404(12)
C23 H23 0.9400
C24 C31 1.409(11)
C24 C25 1.418(12)
C25 C26 1.345(12)
C25 H25 0.9400
C26 C27 1.456(10)
C26 H26 0.9400
C27 C28 1.383(10)
C27 C30 1.412(10)
C28 C29 1.395(10)
C28 H28 0.9400
C29 H29 0.9400
C30 C31 1.441(10)
C32 C33 1.520(8)
C32 H32 0.9900
C33 C34 1.529(10)
C33 H33A 0.9800
C33 H33B 0.9800
C34 H34A 0.9700
C34 H34B 0.9700
C34 H34C 0.9700
C35 C48 1.391(9)
C35 C36 1.417(8)
C36 C49 1.414(8)
C36 C37 1.419(9)
C37 C38 1.366(9)
C37 H37 0.9400
C38 C39 1.423(9)
C38 H38 0.9400
C39 C40 1.395(10)
C39 C50 1.424(10)
C40 C41 1.390(11)
C40 H40 0.9400
C41 C42 1.361(12)
C41 H41 0.9400
C42 C43 1.395(11)
C42 H42 0.9400
C43 C50 1.432(10)
C43 C44 1.434(11)
C44 C45 1.329(11)
C44 H44 0.9400
C45 C46 1.463(10)
C45 H45 0.9400
C46 C47 1.383(10)
C46 C49 1.412(9)
C47 C48 1.381(9)
C47 H47 0.9400
C48 H48 0.9400
C49 C50 1.435(9)

loop_
_geom_torsion_atom_site_label_1
_geom_torsion_atom_site_label_2
_geom_torsion_atom_site_label_3
_geom_torsion_atom_site_label_4
_geom_torsion
C12 O1 C1 C2 179.5(6)
C12 O1 C1 C6 -0.9(7)
C6 C1 C2 C3 -0.5(10)
O1 C1 C2 C3 179.1(6)
C6 C1 C2 C13 -178.5(6)
O1 C1 C2 C13 1.1(11)
C1 C2 C3 C4 1.0(10)
C13 C2 C3 C4 179.1(7)
C2 C3 C4 C5 -0.1(12)
C3 C4 C5 C6 -1.3(11)
C2 C1 C6 C5 -1.0(11)
O1 C1 C6 C5 179.4(6)
C2 C1 C6 C7 -178.7(6)
O1 C1 C6 C7 1.7(7)
C4 C5 C6 C1 1.8(10)
C4 C5 C6 C7 178.8(7)
C1 C6 C7 C12 -1.8(8)
C5 C6 C7 C12 -179.0(8)
C1 C6 C7 C8 178.5(8)
C5 C6 C7 C8 1.3(15)
C12 C7 C8 C9 2.4(11)
C6 C7 C8 C9 -177.9(8)
C7 C8 C9 C10 -3.0(12)
C8 C9 C10 C11 -0.1(13)
C9 C10 C11 C12 3.5(11)
C9 C10 C11 C32 -175.4(7)
C8 C7 C12 C11 1.3(11)
C6 C7 C12 C11 -178.5(6)
C8 C7 C12 O1 -178.9(6)
C6 C7 C12 O1 1.3(8)
C10 C11 C12 C7 -4.2(10)
C32 C11 C12 C7 174.8(6)
C10 C11 C12 O1 176.0(6)
C32 C11 C12 O1 -5.0(10)
C1 O1 C12 C7 -0.3(7)
C1 O1 C12 C11 179.5(6)
C16 N1 C13 C2 -55.5(10)
C16 N1 C13 C14 -179.6(6)
C1 C2 C13 N1 -47.0(10)
C3 C2 C13 N1 135.1(7)
C1 C2 C13 C14 74.0(8)
C3 C2 C13 C14 -103.9(8)
N1 C13 C14 C15 -172.7(7)
C2 C13 C14 C15 62.7(9)
C13 N1 C16 C29 -27.9(10)
C13 N1 C16 C17 154.0(7)
C29 C16 C17 C18 179.1(7)
N1 C16 C17 C18 -2.9(11)
C29 C16 C17 C30 -1.3(10)
N1 C16 C17 C30 176.7(6)
C16 C17 C18 C19 -179.3(7)
C30 C17 C18 C19 1.1(11)
C17 C18 C19 C20 1.1(11)
C18 C19 C20 C31 -2.3(11)
C18 C19 C20 C21 177.3(7)
C31 C20 C21 C22 1.4(12)
C19 C20 C21 C22 -178.2(8)
C20 C21 C22 C23 -3.5(15)
C21 C22 C23 C24 2.2(17)
C22 C23 C24 C31 1.4(15)
C22 C23 C24 C25 179.3(9)
C23 C24 C25 C26 -176.8(8)
C31 C24 C25 C26 1.1(14)
C24 C25 C26 C27 0.0(14)
C25 C26 C27 C28 177.6(8)
C25 C26 C27 C30 -1.2(12)
C30 C27 C28 C29 -0.1(11)
C26 C27 C28 C29 -179.0(7)
N1 C16 C29 C28 -175.1(6)
C17 C16 C29 C28 2.9(11)
C27 C28 C29 C16 -2.2(12)
C28 C27 C30 C17 1.7(11)
C26 C27 C30 C17 -179.4(6)
C28 C27 C30 C31 -177.7(7)
C26 C27 C30 C31 1.2(11)
C16 C17 C30 C27 -1.0(10)
C18 C17 C30 C27 178.7(6)
C16 C17 C30 C31 178.4(6)
C18 C17 C30 C31 -2.0(10)
C21 C20 C31 C24 2.0(12)
C19 C20 C31 C24 -178.4(7)
C21 C20 C31 C30 -178.3(7)
C19 C20 C31 C30 1.4(11)
C23 C24 C31 C20 -3.4(12)
C25 C24 C31 C20 178.7(8)
C23 C24 C31 C30 176.9(7)
C25 C24 C31 C30 -1.0(12)
C27 C30 C31 C20 -179.9(7)
C17 C30 C31 C20 0.8(11)
C27 C30 C31 C24 -0.1(11)
C17 C30 C31 C24 -179.5(6)
C35 N2 C32 C11 -84.0(9)
C35 N2 C32 C33 152.0(7)
C10 C11 C32 N2 -3.5(10)
C12 C11 C32 N2 177.6(6)
C10 C11 C32 C33 118.4(8)
C12 C11 C32 C33 -60.5(9)
N2 C32 C33 C34 -73.0(8)
C11 C32 C33 C34 162.3(6)
C32 N2 C35 C48 7.3(11)
C32 N2 C35 C36 -173.6(7)
N2 C35 C36 C49 178.9(6)
C48 C35 C36 C49 -2.0(10)
N2 C35 C36 C37 2.0(10)
C48 C35 C36 C37 -178.9(7)
C49 C36 C37 C38 2.9(10)
C35 C36 C37 C38 179.8(7)
C36 C37 C38 C39 0.2(11)
C37 C38 C39 C40 179.6(7)
C37 C38 C39 C50 -1.7(11)
C38 C39 C40 C41 179.4(8)
C50 C39 C40 C41 0.7(13)
C39 C40 C41 C42 -1.5(15)
C40 C41 C42 C43 0.8(17)
C41 C42 C43 C50 0.6(14)
C41 C42 C43 C44 -179.1(10)
C42 C43 C44 C45 177.9(9)
C50 C43 C44 C45 -1.8(13)
C43 C44 C45 C46 4.1(14)
C44 C45 C46 C47 176.0(8)
C44 C45 C46 C49 -4.7(12)
C49 C46 C47 C48 0.3(11)
C45 C46 C47 C48 179.6(7)
C46 C47 C48 C35 -1.9(11)
N2 C35 C48 C47 -178.2(7)
C36 C35 C48 C47 2.8(11)
C47 C46 C49 C36 0.4(10)
C45 C46 C49 C36 -179.0(6)
C47 C46 C49 C50 -177.8(7)
C45 C46 C49 C50 2.9(10)
C35 C36 C49 C46 0.5(10)
C37 C36 C49 C46 177.6(6)
C35 C36 C49 C50 178.6(6)
C37 C36 C49 C50 -4.3(9)
C40 C39 C50 C43 0.7(11)
C38 C39 C50 C43 -178.1(7)
C40 C39 C50 C49 178.9(7)
C38 C39 C50 C49 0.2(10)
C42 C43 C50 C39 -1.4(11)
C44 C43 C50 C39 178.4(8)
C42 C43 C50 C49 -179.6(8)
C44 C43 C50 C49 0.1(11)
C46 C49 C50 C39 -179.0(7)
C36 C49 C50 C39 2.8(10)
C46 C49 C50 C43 -0.7(10)
C36 C49 C50 C43 -178.9(6)
